data_7055125
loop_
_publ_author_name
'Mukherjee, Prasun'
'Paul, Sanjay'
'Das, Asish R.'

_publ_section_title
;
 Expeditious synthesis of functionalized tricyclic 4-spiro
 pyrano[2,3-c]pyrazoles in aqueous medium using dodecylbenzenesulphonic
 acid as a Br\/onsted acid--surfactant-combined catalyst
;
_journal_issue 12
_journal_name_full 'New J. Chem.'
_journal_page_first 9480
_journal_paper_doi 10.1039/C5NJ01728A
_journal_volume 39
_journal_year 2015
_chemical_formula_sum 'C21 H20 N2 O5'
_chemical_formula_weight 362.37
_chemical_name_systematic
;
 ?
;
_space_group_IT_number 14
_symmetry_cell_setting monoclinic
_symmetry_space_group_name_Hall '-P 2yn'
_symmetry_space_group_name_H-M 'P 1 21/n 1'
_atom_sites_solution_hydrogens geom
_atom_sites_solution_primary direct
_atom_sites_solution_secondary difmap
_audit_creation_method SHELXL-97
_audit_update_record
;
2014-10-31 deposited with the CCDC.
2015-09-24 downloaded from the CCDC.
;
_cell_angle_alpha 90.00
_cell_angle_beta 104.540(6)
_cell_angle_gamma 90.00
_cell_formula_units_Z 4
_cell_length_a 11.332(2)
_cell_length_b 9.1756(16)
_cell_length_c 17.706(3)
_cell_measurement_temperature 293(2)
_cell_volume 1782.1(5)
_computing_cell_refinement 'Bruker SMART'
_computing_data_collection 'Bruker SMART'
_computing_data_reduction 'Bruker SAINT'
_computing_molecular_graphics 'Ortep-3 for Windows (Farrugia, 1997)'
_computing_publication_material 'WINGX V1.80.03'
_computing_structure_refinement 'SHELXL-97 (Sheldrick, 1997)'
_computing_structure_solution 'SHELXS-97 (Sheldrick, 1990)'
_diffrn_ambient_temperature 293(2)
_diffrn_measured_fraction_theta_full 0.976
_diffrn_measured_fraction_theta_max 0.976
_diffrn_radiation_monochromator graphite
_diffrn_radiation_source 'fine-focus sealed tube'
_diffrn_radiation_type MoK\a
_diffrn_radiation_wavelength 0.71073
_diffrn_reflns_av_R_equivalents 0.0274
_diffrn_reflns_av_sigmaI/netI 0.0223
_diffrn_reflns_limit_h_max 14
_diffrn_reflns_limit_h_min -14
_diffrn_reflns_limit_k_max 11
_diffrn_reflns_limit_k_min -11
_diffrn_reflns_limit_l_max 22
_diffrn_reflns_limit_l_min -21
_diffrn_reflns_number 20810
_diffrn_reflns_theta_full 27.62
_diffrn_reflns_theta_max 27.62
_diffrn_reflns_theta_min 1.94
_exptl_absorpt_coefficient_mu 0.102
_exptl_absorpt_correction_T_max 0.9798
_exptl_absorpt_correction_T_min 0.9602
_exptl_crystal_density_diffrn 1.418
_exptl_crystal_density_method 'not measured'
_exptl_crystal_description Niddle
_exptl_crystal_F_000 800
_exptl_crystal_size_max 0.40
_exptl_crystal_size_mid 0.30
_exptl_crystal_size_min 0.20
_refine_diff_density_max 0.269
_refine_diff_density_min -0.175
_refine_diff_density_rms 0.038
_refine_ls_extinction_method none
_refine_ls_goodness_of_fit_ref 1.039
_refine_ls_hydrogen_treatment mixed
_refine_ls_matrix_type full
_refine_ls_number_parameters 316
_refine_ls_number_reflns 4027
_refine_ls_number_restraints 0
_refine_ls_restrained_S_all 1.039
_refine_ls_R_factor_all 0.0552
_refine_ls_R_factor_gt 0.0419
_refine_ls_shift/su_max 0.002
_refine_ls_shift/su_mean 0.000
_refine_ls_structure_factor_coef Fsqd
_refine_ls_weighting_details 'calc w=1/[\s^2^(Fo^2^)+(0.0588P)^2^+0.5640P] where P=(Fo^2^+2Fc^2^)/3'
_refine_ls_weighting_scheme calc
_refine_ls_wR_factor_gt 0.1104
_refine_ls_wR_factor_ref 0.1206
_reflns_number_gt 3210
_reflns_number_total 4027
_reflns_threshold_expression >2sigma(I)
_cod_data_source_file c5nj01728a2.cif
_cod_data_source_block p
_cod_depositor_comments
;
The following automatic conversions were performed:

'_symmetry_cell_setting' value 'Monoclinic' changed to 'monoclinic'
according to
/usr/data/users/saulius/crontab/automatic-downloads/rss-feeds/RSC/lib/dictionaries/cif_core.dic
dictionary named 'cif_core.dic' version 2.4.2 from 2011-04-26.

Automatic conversion script
Id: cif_fix_values 3271 2015-04-21 07:52:19Z andrius 

 Adding full bibliography for 7055124--7055127.cif.
;
_cod_original_sg_symbol_H-M 'P 21/n'
_cod_database_code 7055125

loop_
_symmetry_equiv_pos_as_xyz
'x, y, z'
'-x+1/2, y+1/2, -z+1/2'
'-x, -y, -z'
'x-1/2, -y-1/2, z-1/2'

loop_
_atom_site_label
_atom_site_type_symbol
_atom_site_fract_x
_atom_site_fract_y
_atom_site_fract_z
_atom_site_U_iso_or_equiv
_atom_site_adp_type
_atom_site_occupancy
_atom_site_symmetry_multiplicity
_atom_site_calc_flag
O4 O 0.31675(9) 0.25243(12) 0.33713(6) 0.0392(3) Uani 1 1 d
O3 O -0.08205(9) 0.18518(13) 0.18038(6) 0.0425(3) Uani 1 1 d
O2 O 0.00555(10) -0.02850(12) 0.34516(8) 0.0516(3) Uani 1 1 d
O1 O -0.01915(11) 0.48085(12) 0.30728(8) 0.0525(3) Uani 1 1 d
N2 N 0.27619(12) 0.28890(16) 0.51946(8) 0.0424(3) Uani 1 1 d
C10 C 0.10994(12) 0.21201(15) 0.26521(8) 0.0292(3) Uani 1 1 d
C1 C 0.05188(11) 0.22945(15) 0.33301(8) 0.0286(3) Uani 1 1 d
C15 C 0.23040(12) 0.22583(15) 0.26979(8) 0.0313(3) Uani 1 1 d
C3 C -0.15755(12) 0.29925(17) 0.33199(8) 0.0348(3) Uani 1 1 d
C13 C 0.19712(13) 0.23034(16) 0.12353(9) 0.0352(3) Uani 1 1 d
C8 C -0.14948(12) 0.15022(17) 0.34461(8) 0.0350(3) Uani 1 1 d
C11 C 0.02903(12) 0.18018(16) 0.18918(8) 0.0315(3) Uani 1 1 d
C12 C 0.08499(13) 0.13802(19) 0.12397(9) 0.0366(3) Uani 1 1 d
C19 C 0.15254(12) 0.25305(15) 0.40505(8) 0.0301(3) Uani 1 1 d
C18 C 0.27410(12) 0.26170(16) 0.40292(8) 0.0329(3) Uani 1 1 d
N1 N 0.35141(11) 0.28287(16) 0.47041(8) 0.0418(3) Uani 1 1 d
C9 C -0.02788(12) 0.09616(16) 0.34160(8) 0.0329(3) Uani 1 1 d
C20 C 0.15711(13) 0.27238(17) 0.48314(9) 0.0363(3) Uani 1 1 d
C14 C 0.28739(13) 0.2143(2) 0.20281(9) 0.0387(4) Uani 1 1 d
C2 C -0.04117(12) 0.35685(16) 0.32090(8) 0.0328(3) Uani 1 1 d
C21 C 0.06072(18) 0.2789(3) 0.52659(12) 0.0554(5) Uani 1 1 d
C7 C -0.24902(15) 0.0715(2) 0.35490(11) 0.0502(4) Uani 1 1 d
C16 C 0.25576(18) 0.1754(3) 0.06010(11) 0.0525(5) Uani 1 1 d
C17 C 0.1599(2) 0.3894(2) 0.10768(13) 0.0561(5) Uani 1 1 d
C4 C -0.26485(14) 0.3748(2) 0.32882(10) 0.0481(4) Uani 1 1 d
C6 C -0.35528(15) 0.1477(3) 0.35233(12) 0.0604(5) Uani 1 1 d
C5 C -0.36298(15) 0.2963(3) 0.33934(12) 0.0587(5) Uani 1 1 d
H7 H -0.2407(17) -0.031(2) 0.3633(11) 0.053(5) Uiso 1 1 d
H4 H -0.2687(18) 0.481(2) 0.3194(12) 0.061(6) Uiso 1 1 d
H5 H -0.442(2) 0.342(2) 0.3358(13) 0.070(6) Uiso 1 1 d
H6 H -0.425(2) 0.096(3) 0.3580(13) 0.076(7) Uiso 1 1 d
H16C H 0.323(2) 0.239(2) 0.0583(14) 0.077(7) Uiso 1 1 d
H17B H 0.096(2) 0.397(3) 0.0567(15) 0.081(7) Uiso 1 1 d
H16B H 0.195(2) 0.181(3) 0.0073(15) 0.076(7) Uiso 1 1 d
H17A H 0.231(2) 0.447(3) 0.1033(14) 0.086(7) Uiso 1 1 d
H17C H 0.127(2) 0.429(2) 0.1515(13) 0.069(6) Uiso 1 1 d
H16A H 0.283(2) 0.070(3) 0.0717(13) 0.073(6) Uiso 1 1 d
H2 H 0.3106(19) 0.304(2) 0.5707(13) 0.059(6) Uiso 1 1 d
H21B H -0.009(3) 0.328(3) 0.4989(18) 0.101(9) Uiso 1 1 d
H21C H 0.086(3) 0.306(4) 0.577(2) 0.134(12) Uiso 1 1 d
H21A H 0.023(3) 0.185(4) 0.5245(19) 0.123(12) Uiso 1 1 d
H12B H 0.0235(16) 0.1418(19) 0.0744(11) 0.043(4) Uiso 1 1 d
H14B H 0.352(2) 0.287(2) 0.2114(12) 0.059(6) Uiso 1 1 d
H12A H 0.1110(17) 0.035(2) 0.1332(11) 0.051(5) Uiso 1 1 d
H14A H 0.3263(17) 0.119(2) 0.2080(11) 0.055(5) Uiso 1 1 d

loop_
_atom_site_aniso_label
_atom_site_aniso_U_11
_atom_site_aniso_U_22
_atom_site_aniso_U_33
_atom_site_aniso_U_23
_atom_site_aniso_U_13
_atom_site_aniso_U_12
O4 0.0222(5) 0.0630(7) 0.0331(6) -0.0055(5) 0.0083(4) -0.0041(4)
O3 0.0244(5) 0.0695(8) 0.0333(6) -0.0021(5) 0.0063(4) -0.0074(5)
O2 0.0470(7) 0.0367(6) 0.0759(9) 0.0065(5) 0.0244(6) 0.0026(5)
O1 0.0445(6) 0.0377(6) 0.0746(9) 0.0119(6) 0.0137(6) 0.0006(5)
N2 0.0353(7) 0.0620(9) 0.0283(7) 0.0001(6) 0.0047(5) -0.0020(6)
C10 0.0236(6) 0.0362(7) 0.0289(7) 0.0006(5) 0.0085(5) -0.0020(5)
C1 0.0222(6) 0.0343(7) 0.0301(7) 0.0023(5) 0.0081(5) -0.0008(5)
C15 0.0248(6) 0.0381(7) 0.0312(7) -0.0012(5) 0.0072(6) -0.0008(5)
C3 0.0269(7) 0.0470(9) 0.0309(7) -0.0009(6) 0.0081(6) 0.0026(6)
C13 0.0334(7) 0.0414(8) 0.0340(8) 0.0015(6) 0.0145(6) 0.0005(6)
C8 0.0266(7) 0.0462(9) 0.0339(7) -0.0016(6) 0.0107(6) -0.0041(6)
C11 0.0277(7) 0.0358(7) 0.0312(7) 0.0033(5) 0.0077(5) -0.0034(5)
C12 0.0313(7) 0.0468(9) 0.0321(8) -0.0047(6) 0.0086(6) -0.0015(6)
C19 0.0256(6) 0.0353(7) 0.0298(7) 0.0026(5) 0.0077(5) 0.0002(5)
C18 0.0256(7) 0.0417(8) 0.0305(7) -0.0007(6) 0.0055(6) -0.0014(5)
N1 0.0294(6) 0.0598(9) 0.0344(7) -0.0021(6) 0.0044(5) -0.0023(6)
C9 0.0301(7) 0.0367(8) 0.0335(7) 0.0015(6) 0.0110(6) -0.0026(6)
C20 0.0342(7) 0.0437(8) 0.0309(8) 0.0044(6) 0.0081(6) 0.0004(6)
C14 0.0278(7) 0.0531(10) 0.0388(8) -0.0021(7) 0.0151(6) -0.0010(7)
C2 0.0284(7) 0.0379(8) 0.0317(7) 0.0014(6) 0.0067(6) 0.0013(5)
C21 0.0440(10) 0.0908(16) 0.0353(10) 0.0037(9) 0.0174(8) 0.0002(10)
C7 0.0379(9) 0.0606(12) 0.0565(11) -0.0032(8) 0.0200(8) -0.0139(8)
C16 0.0490(10) 0.0738(13) 0.0414(10) -0.0024(9) 0.0239(8) 0.0017(9)
C17 0.0616(12) 0.0461(10) 0.0665(13) 0.0130(9) 0.0273(11) 0.0042(9)
C4 0.0345(8) 0.0626(11) 0.0480(10) -0.0010(8) 0.0118(7) 0.0124(7)
C6 0.0293(8) 0.0947(16) 0.0618(12) -0.0099(10) 0.0199(8) -0.0161(9)
C5 0.0286(8) 0.0892(15) 0.0611(12) -0.0069(10) 0.0163(8) 0.0084(9)

loop_
_atom_type_symbol
_atom_type_description
_atom_type_scat_dispersion_real
_atom_type_scat_dispersion_imag
_atom_type_scat_source
C C 0.0033 0.0016 'International Tables Vol C Tables 4.2.6.8 and 6.1.1.4'
H H 0.0000 0.0000 'International Tables Vol C Tables 4.2.6.8 and 6.1.1.4'
N N 0.0061 0.0033 'International Tables Vol C Tables 4.2.6.8 and 6.1.1.4'
O O 0.0106 0.0060 'International Tables Vol C Tables 4.2.6.8 and 6.1.1.4'

loop_
_geom_angle_atom_site_label_1
_geom_angle_atom_site_label_2
_geom_angle_atom_site_label_3
_geom_angle
C15 O4 C18 115.22(10)
C20 N2 N1 113.73(13)
C15 C10 C11 117.78(12)
C15 C10 C1 125.08(12)
C11 C10 C1 117.12(11)
C19 C1 C10 107.49(10)
C19 C1 C9 111.62(11)
C10 C1 C9 111.96(11)
C19 C1 C2 110.75(11)
C10 C1 C2 112.64(11)
C9 C1 C2 102.41(10)
C10 C15 O4 124.19(12)
C10 C15 C14 125.32(13)
O4 C15 C14 110.49(11)
C8 C3 C4 121.42(14)
C8 C3 C2 110.45(12)
C4 C3 C2 128.11(15)
C14 C13 C17 110.67(15)
C14 C13 C16 109.30(13)
C17 C13 C16 109.38(15)
C14 C13 C12 107.98(12)
C17 C13 C12 109.81(13)
C16 C13 C12 109.68(14)
C3 C8 C7 120.78(14)
C3 C8 C9 110.48(12)
C7 C8 C9 128.69(15)
O3 C11 C10 119.79(12)
O3 C11 C12 121.93(13)
C10 C11 C12 118.26(12)
C11 C12 C13 111.93(12)
C20 C19 C18 103.38(13)
C20 C19 C1 134.39(12)
C18 C19 C1 122.22(12)
N1 C18 O4 119.19(12)
N1 C18 C19 115.17(13)
O4 C18 C19 125.63(13)
C18 N1 N2 101.88(12)
O2 C9 C8 127.01(13)
O2 C9 C1 124.90(12)
C8 C9 C1 108.09(12)
N2 C20 C19 105.84(13)
N2 C20 C21 121.70(15)
C19 C20 C21 132.46(15)
C15 C14 C13 113.70(12)
O1 C2 C3 127.00(13)
O1 C2 C1 124.91(12)
C3 C2 C1 108.06(12)
C6 C7 C8 117.46(19)
C5 C4 C3 117.53(18)
C5 C6 C7 121.50(16)
C4 C5 C6 121.31(16)

loop_
_geom_bond_atom_site_label_1
_geom_bond_atom_site_label_2
_geom_bond_distance
O4 C15 1.3612(18)
O4 C18 1.3713(17)
O3 C11 1.2297(16)
O2 C9 1.2016(18)
O1 C2 1.2021(18)
N2 C20 1.350(2)
N2 N1 1.3623(18)
C10 C15 1.3530(18)
C10 C11 1.455(2)
C10 C1 1.5153(18)
C1 C19 1.4982(19)
C1 C9 1.5507(19)
C1 C2 1.5527(19)
C15 C14 1.4896(19)
C3 C8 1.385(2)
C3 C4 1.389(2)
C3 C2 1.4789(19)
C13 C14 1.522(2)
C13 C17 1.525(2)
C13 C16 1.527(2)
C13 C12 1.529(2)
C8 C7 1.390(2)
C8 C9 1.4781(19)
C11 C12 1.5009(19)
C19 C20 1.382(2)
C19 C18 1.3898(19)
C18 N1 1.307(2)
C20 C21 1.487(2)
C7 C6 1.384(3)
C4 C5 1.376(3)
C6 C5 1.382(3)
